data_7031211
loop_
_publ_author_name
'Yuan, Guozan'
'Shan, Weilong'
'Liu, Bin'
'Rong, Lulu'
'Zhang, Liyan'
'Zhang, Hui'
'Wei, Xianwen'

_publ_section_title
;
 Three Mn(ii) coordination polymers with a bispyridyl-based quinolinate
 ligand: the anion-controlled tunable structural and magnetic properties.
;
_journal_issue 25
_journal_name_full 'Dalton transactions (Cambridge, England : 2003)'
_journal_page_first 9777
_journal_page_last 9785
_journal_paper_doi 10.1039/c4dt00877d
_journal_volume 43
_journal_year 2014
_chemical_formula_sum 'C40 H28 Mn N6 O2'
_chemical_formula_weight 679.62
_chemical_name_systematic
; 
 ? 
;
_space_group_IT_number 14
_symmetry_cell_setting monoclinic
_symmetry_space_group_name_Hall '-P 2ybc'
_symmetry_space_group_name_H-M 'P 1 21/c 1'
_atom_sites_solution_hydrogens geom
_atom_sites_solution_primary direct
_atom_sites_solution_secondary difmap
_audit_creation_method SHELXL-97
_cell_angle_alpha 90.00
_cell_angle_beta 114.177(7)
_cell_angle_gamma 90.00
_cell_formula_units_Z 2
_cell_length_a 13.073(5)
_cell_length_b 10.287(4)
_cell_length_c 14.362(6)
_cell_measurement_reflns_used 3964
_cell_measurement_temperature 141(2)
_cell_measurement_theta_max 27.56
_cell_measurement_theta_min 1.71
_cell_volume 1762.0(12)
_computing_cell_refinement 'SAINT (Bruker, 1999)'
_computing_data_collection 'SMART (Bruker, 1997)'
_computing_data_reduction SAINT
_computing_molecular_graphics 'SHELXTL-PLUS (Sheldrick, 1990)'
_computing_publication_material SHELXL-97
_computing_structure_refinement 'SHELXL-97 (Sheldrick, 1997)'
_computing_structure_solution 'SHELXS-97 (Sheldrick, 1990)'
_diffrn_ambient_temperature 141(2)
_diffrn_measured_fraction_theta_full 0.973
_diffrn_measured_fraction_theta_max 0.973
_diffrn_radiation_monochromator graphite
_diffrn_radiation_source 'fine-focus sealed tube'
_diffrn_radiation_type MoK\a
_diffrn_radiation_wavelength 0.71073
_diffrn_reflns_av_R_equivalents 0.0528
_diffrn_reflns_av_sigmaI/netI 0.1070
_diffrn_reflns_limit_h_max 14
_diffrn_reflns_limit_h_min -17
_diffrn_reflns_limit_k_max 13
_diffrn_reflns_limit_k_min -10
_diffrn_reflns_limit_l_max 18
_diffrn_reflns_limit_l_min -18
_diffrn_reflns_number 7476
_diffrn_reflns_theta_full 27.56
_diffrn_reflns_theta_max 27.56
_diffrn_reflns_theta_min 1.71
_exptl_absorpt_coefficient_mu 0.418
_exptl_absorpt_correction_T_max 0.9286
_exptl_absorpt_correction_T_min 0.9211
_exptl_absorpt_correction_type multi-scan
_exptl_absorpt_process_details sadabs
_exptl_crystal_colour Yellow
_exptl_crystal_density_diffrn 1.281
_exptl_crystal_density_method 'not measured'
_exptl_crystal_description Block
_exptl_crystal_F_000 702
_exptl_crystal_size_max 0.20
_exptl_crystal_size_mid 0.18
_exptl_crystal_size_min 0.18
_refine_diff_density_max 0.396
_refine_diff_density_min -0.575
_refine_diff_density_rms 0.071
_refine_ls_extinction_method none
_refine_ls_goodness_of_fit_ref 0.950
_refine_ls_hydrogen_treatment mixed
_refine_ls_matrix_type full
_refine_ls_number_parameters 223
_refine_ls_number_reflns 3964
_refine_ls_number_restraints 0
_refine_ls_restrained_S_all 0.950
_refine_ls_R_factor_all 0.1243
_refine_ls_R_factor_gt 0.0485
_refine_ls_shift/su_max 0.000
_refine_ls_shift/su_mean 0.000
_refine_ls_structure_factor_coef Fsqd
_refine_ls_weighting_details 'calc w=1/[\s^2^(Fo^2^)+(0.0477P)^2^+0.0000P] where P=(Fo^2^+2Fc^2^)/3'
_refine_ls_weighting_scheme calc
_refine_ls_wR_factor_gt 0.0945
_refine_ls_wR_factor_ref 0.1205
_reflns_number_gt 2151
_reflns_number_total 3964
_reflns_threshold_expression >2sigma(I)
_cod_data_source_file c4dt00877d2.cif
_cod_data_source_block d:\b1049b~1\ygz
_cod_depositor_comments
;
The following automatic conversions were performed:

'_exptl_absorpt_correction_type' value 'Multi-scan' changed to
'multi-scan' according to
/usr/data/users/saulius/crontab/automatic-downloads/current/RSC/lib/dictionaries/cif_core.dic
dictionary named 'cif_core.dic' version 2.4.2 from 2011-04-26.

Automatic conversion script
Id: cif_fix_values 2281 2013-09-26 08:29:07Z andrius 
;
_cod_original_cell_volume 1762.1(12)
_cod_original_sg_symbol_H-M P21/c
_cod_database_code 7031211

loop_
_symmetry_equiv_pos_as_xyz
'x, y, z'
'-x, y+1/2, -z+1/2'
'-x, -y, -z'
'x, -y-1/2, z-1/2'

loop_
_atom_site_label
_atom_site_type_symbol
_atom_site_fract_x
_atom_site_fract_y
_atom_site_fract_z
_atom_site_U_iso_or_equiv
_atom_site_adp_type
_atom_site_occupancy
_atom_site_symmetry_multiplicity
_atom_site_calc_flag
_atom_site_refinement_flags
Mn1 Mn 0.5000 1.0000 0.0000 0.02527(16) Uani 1 2 d S
O1 O 0.58344(15) 1.0853(2) -0.07935(14) 0.0388(5) Uani 1 1 d .
N1 N 0.66011(19) 0.8787(2) 0.04582(17) 0.0392(6) Uani 1 1 d .
C1 C 0.6358(3) 0.7430(4) 0.1738(3) 0.0707(12) Uani 1 1 d .
H1A H 0.5726 0.8026 0.1594 0.106 Uiso 1 1 calc R
H1B H 0.6870 0.7494 0.2461 0.106 Uiso 1 1 calc R
H1C H 0.6077 0.6537 0.1584 0.106 Uiso 1 1 calc R
N2 N 0.5810(2) 1.3579(3) -0.37016(18) 0.0422(6) Uani 1 1 d .
C2 C 0.6971(3) 0.7786(3) 0.1090(2) 0.0483(8) Uani 1 1 d .
N3 N 1.0877(4) 0.6466(5) -0.1572(4) 0.1141(16) Uani 1 1 d .
C3 C 0.7914(3) 0.7075(4) 0.1155(3) 0.0626(10) Uani 1 1 d .
H3B H 0.8187 0.6384 0.1632 0.075 Uiso 1 1 calc R
C4 C 0.8440(3) 0.7369(4) 0.0539(3) 0.0610(10) Uani 1 1 d .
H4A H 0.9071 0.6873 0.0583 0.073 Uiso 1 1 calc R
C5 C 0.8059(2) 0.8401(3) -0.0165(2) 0.0428(8) Uani 1 1 d .
C6 C 0.7145(2) 0.9120(3) -0.0148(2) 0.0353(7) Uani 1 1 d .
C7 C 0.6714(2) 1.0238(3) -0.07923(19) 0.0345(7) Uani 1 1 d .
C8 C 0.7232(2) 1.0598(3) -0.1436(2) 0.0354(7) Uani 1 1 d .
C9 C 0.8146(2) 0.9860(3) -0.1429(2) 0.0396(7) Uani 1 1 d .
H9A H 0.8496 1.0135 -0.1859 0.047 Uiso 1 1 calc R
C10 C 0.8560(2) 0.8769(3) -0.0843(2) 0.0421(8) Uani 1 1 d .
C11 C 0.6764(2) 1.1653(3) -0.2190(2) 0.0372(7) Uani 1 1 d .
C12 C 0.6375(3) 1.2820(3) -0.1987(2) 0.0503(9) Uani 1 1 d .
H12A H 0.6423 1.2986 -0.1320 0.060 Uiso 1 1 calc R
C13 C 0.5920(3) 1.3744(3) -0.2736(2) 0.0532(9) Uani 1 1 d .
H13A H 0.5670 1.4539 -0.2563 0.064 Uiso 1 1 calc R
C14 C 0.6183(3) 1.2449(3) -0.3901(2) 0.0469(8) Uani 1 1 d .
H14A H 0.6122 1.2301 -0.4574 0.056 Uiso 1 1 calc R
C15 C 0.6648(3) 1.1495(3) -0.3189(2) 0.0452(8) Uani 1 1 d .
H15A H 0.6895 1.0711 -0.3381 0.054 Uiso 1 1 calc R
C16 C 0.9397(3) 0.7956(4) -0.1024(2) 0.0513(9) Uani 1 1 d .
C17 C 0.9244(3) 0.6641(4) -0.1200(3) 0.0733(12) Uani 1 1 d .
H17A H 0.8634 0.6211 -0.1134 0.088 Uiso 1 1 calc R
C18 C 0.9993(4) 0.5943(5) -0.1476(4) 0.1037(17) Uani 1 1 d .
H18A H 0.9865 0.5039 -0.1603 0.124 Uiso 1 1 calc R
C19 C 1.1018(4) 0.7740(6) -0.1386(4) 0.1019(17) Uani 1 1 d .
H19A H 1.1644 0.8142 -0.1443 0.122 Uiso 1 1 calc R
C20 C 1.0321(3) 0.8511(4) -0.1118(3) 0.0701(11) Uani 1 1 d .
H20A H 1.0470 0.9413 -0.0997 0.084 Uiso 1 1 calc R

loop_
_atom_site_aniso_label
_atom_site_aniso_U_11
_atom_site_aniso_U_22
_atom_site_aniso_U_33
_atom_site_aniso_U_23
_atom_site_aniso_U_13
_atom_site_aniso_U_12
Mn1 0.0333(3) 0.0208(3) 0.0272(3) -0.0007(3) 0.0180(2) 0.0000(3)
O1 0.0471(11) 0.0323(12) 0.0438(11) 0.0078(10) 0.0257(9) 0.0079(10)
N1 0.0484(14) 0.0348(17) 0.0378(13) 0.0083(13) 0.0210(11) 0.0031(13)
C1 0.070(2) 0.078(3) 0.079(2) 0.045(2) 0.046(2) 0.027(2)
N2 0.0513(14) 0.0356(17) 0.0458(14) 0.0059(13) 0.0260(12) 0.0064(13)
C2 0.0532(19) 0.046(2) 0.0487(18) 0.0169(17) 0.0236(15) 0.0105(17)
N3 0.114(3) 0.094(4) 0.176(4) 0.017(3) 0.102(3) 0.039(3)
C3 0.070(2) 0.060(3) 0.067(2) 0.039(2) 0.0370(19) 0.033(2)
C4 0.063(2) 0.064(3) 0.065(2) 0.026(2) 0.0354(18) 0.029(2)
C5 0.0458(17) 0.040(2) 0.0429(16) 0.0087(16) 0.0185(14) 0.0084(16)
C6 0.0408(15) 0.0325(18) 0.0344(14) 0.0031(14) 0.0171(12) 0.0053(14)
C7 0.0383(14) 0.032(2) 0.0341(13) -0.0016(13) 0.0158(11) 0.0036(14)
C8 0.0426(15) 0.0303(17) 0.0371(14) 0.0022(14) 0.0201(13) 0.0021(14)
C9 0.0418(14) 0.041(2) 0.0409(14) -0.0010(17) 0.0221(12) 0.0000(16)
C10 0.0439(16) 0.043(2) 0.0441(16) 0.0051(16) 0.0229(14) 0.0076(15)
C11 0.0409(15) 0.0363(19) 0.0405(15) 0.0041(15) 0.0227(13) -0.0005(15)
C12 0.075(2) 0.043(2) 0.0420(17) 0.0073(17) 0.0323(16) 0.0148(19)
C13 0.081(2) 0.039(2) 0.0492(19) 0.0065(18) 0.0364(17) 0.0153(19)
C14 0.064(2) 0.042(2) 0.0427(17) 0.0068(17) 0.0302(15) 0.0091(18)
C15 0.0598(19) 0.036(2) 0.0475(17) 0.0074(17) 0.0302(15) 0.0138(17)
C16 0.0489(18) 0.054(2) 0.0553(19) 0.0093(19) 0.0258(15) 0.0173(18)
C17 0.085(3) 0.056(3) 0.100(3) 0.014(3) 0.060(2) 0.026(2)
C18 0.133(4) 0.060(3) 0.158(5) 0.018(3) 0.101(4) 0.038(3)
C19 0.083(3) 0.101(4) 0.150(5) 0.012(4) 0.077(3) 0.023(3)
C20 0.053(2) 0.076(3) 0.088(3) -0.003(2) 0.035(2) 0.011(2)

loop_
_atom_type_symbol
_atom_type_description
_atom_type_scat_dispersion_real
_atom_type_scat_dispersion_imag
_atom_type_scat_source
C C 0.0033 0.0016 'International Tables Vol C Tables 4.2.6.8 and 6.1.1.4'
H H 0.0000 0.0000 'International Tables Vol C Tables 4.2.6.8 and 6.1.1.4'
N N 0.0061 0.0033 'International Tables Vol C Tables 4.2.6.8 and 6.1.1.4'
O O 0.0106 0.0060 'International Tables Vol C Tables 4.2.6.8 and 6.1.1.4'
Mn Mn 0.3368 0.7283 'International Tables Vol C Tables 4.2.6.8 and 6.1.1.4'

loop_
_geom_angle_atom_site_label_1
_geom_angle_atom_site_label_2
_geom_angle_atom_site_label_3
_geom_angle
_geom_angle_site_symmetry_1
_geom_angle_site_symmetry_3
O1 Mn1 O1 180.00(7) 3_675 .
O1 Mn1 N2 90.32(9) 3_675 2_644
O1 Mn1 N2 89.68(9) . 2_644
O1 Mn1 N2 89.68(9) 3_675 4_586
O1 Mn1 N2 90.32(9) . 4_586
N2 Mn1 N2 180.0 2_644 4_586
O1 Mn1 N1 76.31(8) 3_675 3_675
O1 Mn1 N1 103.69(8) . 3_675
N2 Mn1 N1 92.94(9) 2_644 3_675
N2 Mn1 N1 87.06(9) 4_586 3_675
O1 Mn1 N1 103.69(8) 3_675 .
O1 Mn1 N1 76.31(8) . .
N2 Mn1 N1 87.06(9) 2_644 .
N2 Mn1 N1 92.94(9) 4_586 .
N1 Mn1 N1 180.0 3_675 .
C7 O1 Mn1 117.03(18) . .
C2 N1 C6 119.3(3) . .
C2 N1 Mn1 130.9(2) . .
C6 N1 Mn1 109.34(18) . .
C2 C1 H1A 109.5 . .
C2 C1 H1B 109.5 . .
H1A C1 H1B 109.5 . .
C2 C1 H1C 109.5 . .
H1A C1 H1C 109.5 . .
H1B C1 H1C 109.5 . .
C14 N2 C13 115.9(3) . .
C14 N2 Mn1 118.3(2) . 2_654
C13 N2 Mn1 125.8(2) . 2_654
N1 C2 C3 120.9(3) . .
N1 C2 C1 118.4(3) . .
C3 C2 C1 120.7(3) . .
C18 N3 C19 115.5(4) . .
C4 C3 C2 120.4(3) . .
C4 C3 H3B 119.8 . .
C2 C3 H3B 119.8 . .
C3 C4 C5 120.7(3) . .
C3 C4 H4A 119.6 . .
C5 C4 H4A 119.6 . .
C4 C5 C6 115.7(3) . .
C4 C5 C10 124.3(3) . .
C6 C5 C10 120.0(3) . .
N1 C6 C5 122.7(3) . .
N1 C6 C7 116.0(2) . .
C5 C6 C7 121.2(3) . .
O1 C7 C8 122.1(3) . .
O1 C7 C6 119.9(2) . .
C8 C7 C6 117.9(2) . .
C7 C8 C9 119.3(3) . .
C7 C8 C11 120.8(2) . .
C9 C8 C11 119.6(3) . .
C10 C9 C8 124.3(3) . .
C10 C9 H9A 117.9 . .
C8 C9 H9A 117.9 . .
C9 C10 C5 117.3(3) . .
C9 C10 C16 119.2(3) . .
C5 C10 C16 123.1(3) . .
C12 C11 C15 115.3(3) . .
C12 C11 C8 124.1(3) . .
C15 C11 C8 120.6(3) . .
C13 C12 C11 121.0(3) . .
C13 C12 H12A 119.5 . .
C11 C12 H12A 119.5 . .
N2 C13 C12 123.2(3) . .
N2 C13 H13A 118.4 . .
C12 C13 H13A 118.4 . .
N2 C14 C15 123.7(3) . .
N2 C14 H14A 118.2 . .
C15 C14 H14A 118.2 . .
C14 C15 C11 121.0(3) . .
C14 C15 H15A 119.5 . .
C11 C15 H15A 119.5 . .
C17 C16 C20 116.8(3) . .
C17 C16 C10 121.7(3) . .
C20 C16 C10 121.2(3) . .
C16 C17 C18 119.5(4) . .
C16 C17 H17A 120.3 . .
C18 C17 H17A 120.3 . .
N3 C18 C17 124.1(5) . .
N3 C18 H18A 117.9 . .
C17 C18 H18A 117.9 . .
N3 C19 C20 124.6(5) . .
N3 C19 H19A 117.7 . .
C20 C19 H19A 117.7 . .
C19 C20 C16 119.4(4) . .
C19 C20 H20A 120.3 . .
C16 C20 H20A 120.3 . .

loop_
_geom_bond_atom_site_label_1
_geom_bond_atom_site_label_2
_geom_bond_distance
_geom_bond_site_symmetry_2
Mn1 O1 2.0681(19) 3_675
Mn1 O1 2.0681(19) .
Mn1 N2 2.262(2) 2_644
Mn1 N2 2.262(2) 4_586
Mn1 N1 2.290(2) 3_675
Mn1 N1 2.290(2) .
O1 C7 1.311(3) .
N1 C2 1.326(4) .
N1 C6 1.374(3) .
C1 C2 1.502(4) .
C1 H1A 0.9800 .
C1 H1B 0.9800 .
C1 H1C 0.9800 .
N2 C14 1.336(4) .
N2 C13 1.345(4) .
N2 Mn1 2.262(2) 2_654
C2 C3 1.403(4) .
N3 C18 1.331(5) .
N3 C19 1.334(6) .
C3 C4 1.357(4) .
C3 H3B 0.9500 .
C4 C5 1.409(4) .
C4 H4A 0.9500 .
C5 C6 1.414(4) .
C5 C10 1.429(4) .
C6 C7 1.439(4) .
C7 C8 1.400(4) .
C8 C9 1.412(4) .
C8 C11 1.478(4) .
C9 C10 1.374(4) .
C9 H9A 0.9500 .
C10 C16 1.482(4) .
C11 C12 1.380(4) .
C11 C15 1.389(4) .
C12 C13 1.376(4) .
C12 H12A 0.9500 .
C13 H13A 0.9500 .
C14 C15 1.367(4) .
C14 H14A 0.9500 .
C15 H15A 0.9500 .
C16 C17 1.376(5) .
C16 C20 1.392(5) .
C17 C18 1.396(5) .
C17 H17A 0.9500 .
C18 H18A 0.9500 .
C19 C20 1.377(5) .
C19 H19A 0.9500 .
C20 H20A 0.9500 .
